data_4021408
loop_
_publ_author_name
'Mauricio F. Erben'
'Roland Boese'
'Carlos O. Della V\'edova'
'Heinz Oberhammer'
'Helge Willner'

_publ_section_title
;
 Toward an Intimate Understanding of the Structural Properties
 and Conformational Preference of Oxoesters and Thioesters:
 Gas and Crystal Structure and Conformational Analysis of
 Dimethyl Monothiocarbonate, CH~3~OC(O)SCH~3~
;
_journal_name_full 'Journal of Organic Chemistry'
_journal_page_first 616
_journal_page_last 622
_journal_paper_doi 10.1021/jo052026k
_journal_volume 71
_journal_year 2006
_chemical_formula_sum 'C3 H6 O2 S'
_chemical_formula_weight 106.14
_chemical_name_systematic
; 
 ? 
;
_space_group_IT_number 14
_symmetry_cell_setting monoclinic
_symmetry_space_group_name_Hall '-P 2yn'
_symmetry_space_group_name_H-M 'P 1 21/n 1'
_atom_sites_solution_hydrogens geom
_atom_sites_solution_primary direct
_atom_sites_solution_secondary difmap
_audit_creation_method SHELXL-97
_cell_angle_alpha 90.00
_cell_angle_beta 98.1640(10)
_cell_angle_gamma 90.00
_cell_formula_units_Z 8
_cell_length_a 12.6406(9)
_cell_length_b 4.1678(3)
_cell_length_c 19.9399(14)
_cell_measurement_temperature 203(2)
_cell_volume 1039.86(13)
_computing_structure_refinement 'SHELXL-97 (Sheldrick, 1997)'
_computing_structure_solution 'SHELXS-97 (Sheldrick, 1990)'
_diffrn_ambient_temperature 203(2)
_diffrn_measured_fraction_theta_full 0.891
_diffrn_measured_fraction_theta_max 0.891
_diffrn_radiation_monochromator graphite
_diffrn_radiation_source 'fine-focus sealed tube'
_diffrn_radiation_type MoK\a
_diffrn_radiation_wavelength 0.71073
_diffrn_reflns_av_R_equivalents 0.0102
_diffrn_reflns_av_sigmaI/netI 0.0149
_diffrn_reflns_limit_h_max 16
_diffrn_reflns_limit_h_min -7
_diffrn_reflns_limit_k_max 4
_diffrn_reflns_limit_k_min -4
_diffrn_reflns_limit_l_max 26
_diffrn_reflns_limit_l_min -26
_diffrn_reflns_number 3850
_diffrn_reflns_theta_full 28.29
_diffrn_reflns_theta_max 28.29
_diffrn_reflns_theta_min 2.05
_exptl_absorpt_coefficient_mu 0.489
_exptl_crystal_density_diffrn 1.356
_exptl_crystal_density_method 'not measured'
_exptl_crystal_F_000 448
_refine_diff_density_max 0.242
_refine_diff_density_min -0.173
_refine_diff_density_rms 0.035
_refine_ls_extinction_coef 0.018(3)
_refine_ls_extinction_expression Fc^*^=kFc[1+0.001xFc^2^\l^3^/sin(2\q)]^-1/4^
_refine_ls_extinction_method SHELXL
_refine_ls_goodness_of_fit_ref 1.025
_refine_ls_hydrogen_treatment mixed
_refine_ls_matrix_type full
_refine_ls_number_parameters 110
_refine_ls_number_reflns 2311
_refine_ls_number_restraints 0
_refine_ls_restrained_S_all 1.025
_refine_ls_R_factor_all 0.0307
_refine_ls_R_factor_gt 0.0265
_refine_ls_shift/su_max 0.005
_refine_ls_shift/su_mean 0.001
_refine_ls_structure_factor_coef Fsqd
_refine_ls_weighting_details 'calc w=1/[\s^2^(Fo^2^)+(0.0489P)^2^+0.1961P] where P=(Fo^2^+2Fc^2^)/3'
_refine_ls_weighting_scheme calc
_refine_ls_wR_factor_gt 0.0802
_refine_ls_wR_factor_ref 0.0841
_reflns_number_gt 2037
_reflns_number_total 2311
_reflns_threshold_expression >2sigma(I)
_cod_data_source_file jo052026ksi20050930_064612.cif
_cod_original_sg_symbol_H-M 'P 21/n'
_cod_database_code 4021408

loop_
_symmetry_equiv_pos_as_xyz
'x, y, z'
'-x+1/2, y+1/2, -z+1/2'
'-x, -y, -z'
'x-1/2, -y-1/2, z-1/2'

loop_
_atom_site_label
_atom_site_type_symbol
_atom_site_fract_x
_atom_site_fract_y
_atom_site_fract_z
_atom_site_U_iso_or_equiv
_atom_site_adp_type
_atom_site_occupancy
_atom_site_symmetry_multiplicity
_atom_site_calc_flag
_atom_site_refinement_flags
S1 S 0.65990(3) 0.59819(9) 0.182260(16) 0.04770(13) Uani 1 1 d .
S2 S 0.17927(3) 0.40125(9) 0.182881(16) 0.04442(13) Uani 1 1 d .
O1 O 0.48794(7) 0.3328(2) 0.13029(5) 0.0470(2) Uani 1 1 d .
O2 O 0.61835(8) 0.2983(3) 0.06469(5) 0.0557(3) Uani 1 1 d .
O3 O 0.18674(7) 0.6699(2) 0.07061(4) 0.0433(2) Uani 1 1 d .
O4 O 0.02296(7) 0.6923(3) 0.10255(5) 0.0516(3) Uani 1 1 d .
C1 C 0.41638(11) 0.1574(4) 0.07968(8) 0.0553(4) Uani 1 1 d .
H1A H 0.4040 0.2826 0.0383 0.083 Uiso 1 1 d R
H1B H 0.3489 0.1201 0.0963 0.083 Uiso 1 1 d R
H1C H 0.4484 -0.0467 0.0706 0.083 Uiso 1 1 d R
C2 C 0.58633(10) 0.3837(3) 0.11528(6) 0.0386(3) Uani 1 1 d .
C3 C 0.78316(12) 0.6428(4) 0.14892(8) 0.0583(4) Uani 1 1 d .
H3A H 0.8137 0.4327 0.1433 0.087 Uiso 1 1 d R
H3B H 0.8325 0.7687 0.1801 0.087 Uiso 1 1 d R
H3C H 0.7703 0.7507 0.1054 0.087 Uiso 1 1 d R
C11 C 0.14787(12) 0.8430(4) 0.00915(7) 0.0513(3) Uani 1 1 d .
H11A H 0.0921 0.7190 -0.0176 0.077 Uiso 1 1 d R
H11B H 0.2062 0.8772 -0.0168 0.077 Uiso 1 1 d R
H11C H 0.1192 1.0486 0.0206 0.077 Uiso 1 1 d R
C12 C 0.11491(9) 0.6134(3) 0.11240(6) 0.0365(3) Uani 1 1 d .
C13 C 0.06851(13) 0.3385(4) 0.22851(8) 0.0566(4) Uani 1 1 d .
H13A H 0.0411 0.5442 0.2410 0.085 Uiso 1 1 d R
H13B H 0.0919 0.2148 0.2691 0.085 Uiso 1 1 d R
H13C H 0.0126 0.2224 0.2001 0.085 Uiso 1 1 d R

loop_
_atom_site_aniso_label
_atom_site_aniso_U_11
_atom_site_aniso_U_22
_atom_site_aniso_U_33
_atom_site_aniso_U_23
_atom_site_aniso_U_13
_atom_site_aniso_U_12
S1 0.0494(2) 0.0552(3) 0.03992(18) -0.00660(13) 0.01142(13) -0.00277(15)
S2 0.03846(17) 0.0522(3) 0.04230(19) 0.00305(13) 0.00450(12) 0.00144(13)
O1 0.0397(4) 0.0553(6) 0.0474(5) -0.0026(4) 0.0114(4) 0.0004(4)
O2 0.0509(5) 0.0763(8) 0.0420(5) -0.0120(5) 0.0136(4) -0.0031(5)
O3 0.0386(4) 0.0515(6) 0.0413(4) 0.0009(4) 0.0106(3) -0.0007(4)
O4 0.0348(4) 0.0695(7) 0.0507(5) 0.0078(5) 0.0065(4) 0.0042(4)
C1 0.0425(7) 0.0594(10) 0.0625(8) -0.0029(7) 0.0027(6) -0.0024(6)
C2 0.0402(6) 0.0394(8) 0.0367(5) 0.0050(5) 0.0078(4) 0.0060(5)
C3 0.0462(7) 0.0710(12) 0.0592(8) -0.0071(7) 0.0129(6) -0.0106(7)
C11 0.0563(8) 0.0593(10) 0.0392(6) 0.0006(6) 0.0104(5) -0.0048(7)
C12 0.0356(5) 0.0388(7) 0.0351(5) -0.0067(4) 0.0051(4) -0.0040(5)
C13 0.0576(8) 0.0646(10) 0.0513(8) 0.0103(7) 0.0208(6) 0.0049(7)

loop_
_atom_type_symbol
_atom_type_description
_atom_type_scat_dispersion_real
_atom_type_scat_dispersion_imag
_atom_type_scat_source
C C 0.0033 0.0016 'International Tables Vol C Tables 4.2.6.8 and 6.1.1.4'
H H 0.0000 0.0000 'International Tables Vol C Tables 4.2.6.8 and 6.1.1.4'
O O 0.0106 0.0060 'International Tables Vol C Tables 4.2.6.8 and 6.1.1.4'
S S 0.1246 0.1234 'International Tables Vol C Tables 4.2.6.8 and 6.1.1.4'

loop_
_geom_angle_atom_site_label_1
_geom_angle_atom_site_label_2
_geom_angle_atom_site_label_3
_geom_angle
C2 S1 C3 99.51(7)
C12 S2 C13 99.95(6)
C2 O1 C1 115.57(10)
C12 O3 C11 115.89(10)
O2 C2 O1 125.44(12)
O2 C2 S1 125.95(11)
O1 C2 S1 108.61(9)
O4 C12 O3 125.34(12)
O4 C12 S2 126.69(10)
O3 C12 S2 107.96(8)

loop_
_geom_bond_atom_site_label_1
_geom_bond_atom_site_label_2
_geom_bond_distance
S1 C2 1.7592(13)
S1 C3 1.7884(15)
S2 C12 1.7589(13)
S2 C13 1.7940(15)
O1 C2 1.3368(15)
O1 C1 1.4532(16)
O2 C2 1.1935(15)
O3 C12 1.3376(14)
O3 C11 1.4466(16)
O4 C12 1.1971(15)

loop_
_geom_torsion_atom_site_label_1
_geom_torsion_atom_site_label_2
_geom_torsion_atom_site_label_3
_geom_torsion_atom_site_label_4
_geom_torsion
C1 O1 C2 O2 0.2(2)
C1 O1 C2 S1 179.93(10)
C3 S1 C2 O2 1.36(15)
C3 S1 C2 O1 -178.41(10)
C11 O3 C12 O4 0.45(19)
C11 O3 C12 S2 179.83(9)
C13 S2 C12 O4 1.87(14)
C13 S2 C12 O3 -177.50(9)

loop_
_cod_related_entry_id
_cod_related_entry_database
_cod_related_entry_code
1 ChemSpider 13443455
